data_4069474
loop_
_publ_author_name
'Takaoka, Ayumi'
'Mendiratta, Arjun'
'Peters, Jonas C.'

_publ_contact_author 'Jonas C. Peters'
_publ_contact_author_email jcpeters@mit.edu
_publ_section_title
;
 E-H Bond Activation Reactions (E = H, C, Si, Ge) at Ruthenium:
 Terminal Phosphides, Silylenes, and Germylenes
;
_journal_issue 13
_journal_name_full Organometallics
_journal_page_first 3744
_journal_paper_doi 10.1021/om900216u
_journal_volume 28
_journal_year 2009
_chemical_formula_sum 'C78 H65 Ge P3 Ru Si'
_chemical_formula_weight 1296.96
_chemical_name_common '[SiPPh3]Ru(H)(GePh2)'
_space_group_IT_number 14
_symmetry_cell_setting monoclinic
_symmetry_space_group_name_Hall '-P 2yn'
_symmetry_space_group_name_H-M 'P 1 21/n 1'
_atom_sites_solution_hydrogens geom
_atom_sites_solution_primary direct
_atom_sites_solution_secondary difmap
_audit_creation_method SHELXL-97
_cell_angle_alpha 90.00
_cell_angle_beta 103.4530(10)
_cell_angle_gamma 90.00
_cell_formula_units_Z 4
_cell_length_a 12.6012(10)
_cell_length_b 23.3065(17)
_cell_length_c 21.7235(16)
_cell_measurement_reflns_used 9031
_cell_measurement_temperature 100(2)
_cell_measurement_theta_max 30.49
_cell_measurement_theta_min 2.41
_cell_volume 6204.9(8)
_computing_cell_refinement 'SAINT 7.46A (Bruker-AXS, 2008)'
_computing_data_collection 'APEX2 3.0 (Bruker-AXS, 2008)'
_computing_data_reduction 'SAINT 7.46A (Bruker-AXS, 2008)'
_computing_molecular_graphics 'Bruker SHELXTL'
_computing_publication_material 'Bruker SHELXTL'
_computing_structure_refinement 'SHELXL-97 (Sheldrick, 2008)'
_computing_structure_solution 'SHELXS-97 (Sheldrick, 2008)'
_diffrn_ambient_temperature 100(2)
_diffrn_detector_area_resol_mean 8.3
_diffrn_measured_fraction_theta_full 1.000
_diffrn_measured_fraction_theta_max 1.000
_diffrn_measurement_device_type 'Bruker Smart APEX CCD'
_diffrn_measurement_method 'omega and phi scans'
_diffrn_radiation_monochromator graphite
_diffrn_radiation_source 'fine-focus sealed tube'
_diffrn_radiation_type MoK\a
_diffrn_radiation_wavelength 0.71073
_diffrn_reflns_av_R_equivalents 0.0546
_diffrn_reflns_av_sigmaI/netI 0.0291
_diffrn_reflns_limit_h_max 17
_diffrn_reflns_limit_h_min -17
_diffrn_reflns_limit_k_max 32
_diffrn_reflns_limit_k_min -32
_diffrn_reflns_limit_l_max 30
_diffrn_reflns_limit_l_min -30
_diffrn_reflns_number 165399
_diffrn_reflns_theta_full 30.03
_diffrn_reflns_theta_max 30.03
_diffrn_reflns_theta_min 1.30
_exptl_absorpt_coefficient_mu 0.870
_exptl_absorpt_correction_T_max 0.9180
_exptl_absorpt_correction_T_min 0.7803
_exptl_absorpt_correction_type multi-scan
_exptl_absorpt_process_details 'SADABS (Sheldrick, 2008)'
_exptl_crystal_colour orange
_exptl_crystal_density_diffrn 1.388
_exptl_crystal_density_meas ?
_exptl_crystal_density_method 'not measured'
_exptl_crystal_description needle
_exptl_crystal_F_000 2672
_exptl_crystal_size_max 0.30
_exptl_crystal_size_mid 0.12
_exptl_crystal_size_min 0.10
_refine_diff_density_max 1.705
_refine_diff_density_min -0.658
_refine_diff_density_rms 0.080
_refine_ls_extinction_method none
_refine_ls_goodness_of_fit_ref 1.035
_refine_ls_hydrogen_treatment mixed
_refine_ls_matrix_type full
_refine_ls_number_parameters 761
_refine_ls_number_reflns 18173
_refine_ls_number_restraints 0
_refine_ls_restrained_S_all 1.035
_refine_ls_R_factor_all 0.0456
_refine_ls_R_factor_gt 0.0335
_refine_ls_shift/su_max 0.004
_refine_ls_shift/su_mean 0.000
_refine_ls_structure_factor_coef Fsqd
_refine_ls_weighting_details 'calc w=1/[\s^2^(Fo^2^)+(0.0361P)^2^+6.3573P] where P=(Fo^2^+2Fc^2^)/3'
_refine_ls_weighting_scheme calc
_refine_ls_wR_factor_gt 0.0793
_refine_ls_wR_factor_ref 0.0865
_reflns_number_gt 15090
_reflns_number_total 18173
_reflns_threshold_expression >2sigma(I)
_cod_data_source_file om900216u_si_002.cif
_cod_data_source_block 08114f
_cod_depositor_comments
;
The following automatic conversions were performed:

'_symmetry_cell_setting' value 'Monoclinic' changed to 'monoclinic'
according to /home/saulius/struct/CIF-dictionaries/cif_core.dic
dictionary named 'cif_core.dic' version 2.4.2 from 2011-04-26.

Automatic conversion script
Id: cif_fix_values 1715 2011-07-08 13:25:40Z adriana 

Some obvious sintax errors have been fixed miguel

The following automatic conversions were performed:

'_exptl_crystal_density_meas' value 'not measured' was changed to '?'
- the value is perceived as not measured.

Automatic conversion script
Id: cif_fix_values 3008 2015-01-20 13:52:24Z robertas 
;
_cod_original_sg_symbol_H-M 'P2(1)/n  '
_cod_database_code 4069474

loop_
_symmetry_equiv_pos_as_xyz
'x, y, z'
'-x+1/2, y+1/2, -z+1/2'
'-x, -y, -z'
'x-1/2, -y-1/2, z-1/2'

loop_
_atom_site_label
_atom_site_type_symbol
_atom_site_fract_x
_atom_site_fract_y
_atom_site_fract_z
_atom_site_U_iso_or_equiv
_atom_site_adp_type
_atom_site_occupancy
_atom_site_symmetry_multiplicity
_atom_site_calc_flag
_atom_site_refinement_flags
Ru Ru 0.109233(11) 0.733949(6) 0.564109(6) 0.01263(4) Uani 1 1 d .
Si Si 0.20288(4) 0.80826(2) 0.62726(2) 0.01470(9) Uani 1 1 d .
P1 P 0.28607(4) 0.71558(2) 0.54834(2) 0.01576(9) Uani 1 1 d .
P2 P 0.10645(4) 0.695786(19) 0.66113(2) 0.01465(8) Uani 1 1 d .
P3 P 0.04900(4) 0.810392(19) 0.49715(2) 0.01441(8) Uani 1 1 d .
C1 C 0.35489(15) 0.80517(8) 0.63248(9) 0.0179(3) Uani 1 1 d .
C2 C 0.43245(17) 0.84311(9) 0.66811(10) 0.0253(4) Uani 1 1 d .
H2 H 0.4094 0.8716 0.6935 0.030 Uiso 1 1 calc R
C3 C 0.54201(18) 0.83976(10) 0.66684(11) 0.0306(5) Uani 1 1 d .
H3 H 0.5928 0.8667 0.6896 0.037 Uiso 1 1 calc R
C4 C 0.57671(17) 0.79657(10) 0.63193(11) 0.0296(5) Uani 1 1 d .
H4 H 0.6514 0.7943 0.6306 0.036 Uiso 1 1 calc R
C5 C 0.50300(16) 0.75692(9) 0.59915(10) 0.0242(4) Uani 1 1 d .
H5 H 0.5280 0.7259 0.5779 0.029 Uiso 1 1 calc R
C6 C 0.39098(15) 0.76238(8) 0.59726(9) 0.0187(3) Uani 1 1 d .
C7 C 0.18831(14) 0.80072(8) 0.71172(8) 0.0181(3) Uani 1 1 d .
C8 C 0.21719(17) 0.84127(9) 0.76095(10) 0.0249(4) Uani 1 1 d .
H8 H 0.2458 0.8774 0.7525 0.030 Uiso 1 1 calc R
C9 C 0.20451(18) 0.82941(10) 0.82160(10) 0.0301(5) Uani 1 1 d .
H9 H 0.2236 0.8575 0.8539 0.036 Uiso 1 1 calc R
C10 C 0.16409(18) 0.77672(11) 0.83513(10) 0.0305(5) Uani 1 1 d .
H10 H 0.1560 0.7686 0.8767 0.037 Uiso 1 1 calc R
C11 C 0.13547(16) 0.73588(10) 0.78768(9) 0.0242(4) Uani 1 1 d .
H11 H 0.1073 0.6998 0.7968 0.029 Uiso 1 1 calc R
C12 C 0.14787(14) 0.74751(8) 0.72634(8) 0.0178(3) Uani 1 1 d .
C13 C 0.16782(14) 0.88137(8) 0.58976(9) 0.0173(3) Uani 1 1 d .
C14 C 0.20422(17) 0.93498(8) 0.61619(10) 0.0231(4) Uani 1 1 d .
H14 H 0.2399 0.9373 0.6598 0.028 Uiso 1 1 calc R
C15 C 0.18901(18) 0.98466(8) 0.57977(11) 0.0265(4) Uani 1 1 d .
H15 H 0.2156 1.0203 0.5984 0.032 Uiso 1 1 calc R
C16 C 0.13518(17) 0.98234(8) 0.51636(10) 0.0246(4) Uani 1 1 d .
H16 H 0.1263 1.0163 0.4914 0.029 Uiso 1 1 calc R
C17 C 0.09430(16) 0.93048(8) 0.48931(9) 0.0214(4) Uani 1 1 d .
H17 H 0.0547 0.9292 0.4464 0.026 Uiso 1 1 calc R
C18 C 0.11173(14) 0.87997(7) 0.52559(9) 0.0164(3) Uani 1 1 d .
C19 C 0.31040(16) 0.72592(8) 0.46837(9) 0.0209(4) Uani 1 1 d .
C20 C 0.39404(18) 0.76012(9) 0.45539(11) 0.0272(4) Uani 1 1 d .
H20 H 0.4363 0.7836 0.4877 0.033 Uiso 1 1 calc R
C21 C 0.4154(2) 0.75991(11) 0.39536(12) 0.0357(5) Uani 1 1 d .
H21 H 0.4730 0.7828 0.3872 0.043 Uiso 1 1 calc R
C22 C 0.3538(2) 0.72674(12) 0.34774(11) 0.0395(6) Uani 1 1 d .
H22 H 0.3711 0.7254 0.3075 0.047 Uiso 1 1 calc R
C23 C 0.2664(2) 0.69527(11) 0.35860(10) 0.0347(5) Uani 1 1 d .
H23 H 0.2220 0.6736 0.3253 0.042 Uiso 1 1 calc R
C24 C 0.24405(19) 0.69547(9) 0.41839(10) 0.0268(4) Uani 1 1 d .
H24 H 0.1830 0.6747 0.4254 0.032 Uiso 1 1 calc R
C25 C 0.35753(15) 0.64636(8) 0.56961(9) 0.0201(4) Uani 1 1 d .
C26 C 0.40622(16) 0.63595(9) 0.63349(10) 0.0244(4) Uani 1 1 d .
H26 H 0.3991 0.6634 0.6646 0.029 Uiso 1 1 calc R
C27 C 0.46498(17) 0.58564(10) 0.65175(12) 0.0336(5) Uani 1 1 d .
H27 H 0.4986 0.5793 0.6951 0.040 Uiso 1 1 calc R
C28 C 0.47444(19) 0.54486(10) 0.60684(14) 0.0399(6) Uani 1 1 d .
H28 H 0.5149 0.5107 0.6193 0.048 Uiso 1 1 calc R
C29 C 0.4248(2) 0.55411(10) 0.54410(14) 0.0402(6) Uani 1 1 d .
H29 H 0.4303 0.5258 0.5135 0.048 Uiso 1 1 calc R
C30 C 0.36655(19) 0.60462(9) 0.52500(11) 0.0295(4) Uani 1 1 d .
H30 H 0.3330 0.6106 0.4816 0.035 Uiso 1 1 calc R
C31 C 0.18236(15) 0.62972(8) 0.69132(9) 0.0184(3) Uani 1 1 d .
C32 C 0.25799(17) 0.62656(9) 0.74986(9) 0.0244(4) Uani 1 1 d .
H32 H 0.2722 0.6595 0.7762 0.029 Uiso 1 1 calc R
C33 C 0.31236(19) 0.57531(10) 0.76966(11) 0.0323(5) Uani 1 1 d .
H33 H 0.3638 0.5738 0.8093 0.039 Uiso 1 1 calc R
C34 C 0.29204(19) 0.52658(10) 0.73209(12) 0.0328(5) Uani 1 1 d .
H34 H 0.3280 0.4915 0.7463 0.039 Uiso 1 1 calc R
C35 C 0.21917(18) 0.52935(9) 0.67381(11) 0.0277(4) Uani 1 1 d .
H35 H 0.2050 0.4962 0.6478 0.033 Uiso 1 1 calc R
C36 C 0.16633(16) 0.58084(8) 0.65313(9) 0.0218(4) Uani 1 1 d .
H36 H 0.1186 0.5827 0.6123 0.026 Uiso 1 1 calc R
C37 C -0.03311(15) 0.67830(8) 0.66951(8) 0.0182(3) Uani 1 1 d .
C38 C -0.09526(16) 0.72121(9) 0.68975(9) 0.0224(4) Uani 1 1 d .
H38 H -0.0636 0.7578 0.7013 0.027 Uiso 1 1 calc R
C39 C -0.20250(16) 0.71105(10) 0.69323(10) 0.0258(4) Uani 1 1 d .
H39 H -0.2425 0.7403 0.7083 0.031 Uiso 1 1 calc R
C40 C -0.25133(16) 0.65845(10) 0.67478(10) 0.0258(4) Uani 1 1 d .
H40 H -0.3249 0.6517 0.6765 0.031 Uiso 1 1 calc R
C41 C -0.19180(16) 0.61607(9) 0.65387(10) 0.0252(4) Uani 1 1 d .
H41 H -0.2248 0.5800 0.6410 0.030 Uiso 1 1 calc R
C42 C -0.08346(16) 0.62570(8) 0.65154(9) 0.0220(4) Uani 1 1 d .
H42 H -0.0434 0.5959 0.6375 0.026 Uiso 1 1 calc R
C43 C -0.09337(15) 0.83435(7) 0.49212(9) 0.0178(3) Uani 1 1 d .
C44 C -0.12224(16) 0.84699(8) 0.54939(10) 0.0219(4) Uani 1 1 d .
H44 H -0.0705 0.8410 0.5883 0.026 Uiso 1 1 calc R
C45 C -0.22497(17) 0.86803(9) 0.55010(11) 0.0274(4) Uani 1 1 d .
H45 H -0.2427 0.8770 0.5892 0.033 Uiso 1 1 calc R
C46 C -0.30236(17) 0.87606(9) 0.49323(12) 0.0302(5) Uani 1 1 d .
H46 H -0.3734 0.8895 0.4935 0.036 Uiso 1 1 calc R
C47 C -0.27497(17) 0.86434(9) 0.43654(11) 0.0303(5) Uani 1 1 d .
H47 H -0.3273 0.8699 0.3978 0.036 Uiso 1 1 calc R
C48 C -0.17085(16) 0.84433(8) 0.43580(10) 0.0231(4) Uani 1 1 d .
H48 H -0.1525 0.8374 0.3964 0.028 Uiso 1 1 calc R
C49 C 0.05356(15) 0.80511(8) 0.41331(8) 0.0176(3) Uani 1 1 d .
C50 C 0.12841(16) 0.83512(8) 0.38712(9) 0.0216(4) Uani 1 1 d .
H50 H 0.1781 0.8611 0.4126 0.026 Uiso 1 1 calc R
C51 C 0.13063(18) 0.82719(9) 0.32377(10) 0.0262(4) Uani 1 1 d .
H51 H 0.1821 0.8477 0.3065 0.031 Uiso 1 1 calc R
C52 C 0.05848(18) 0.78970(10) 0.28576(9) 0.0269(4) Uani 1 1 d .
H52 H 0.0596 0.7850 0.2425 0.032 Uiso 1 1 calc R
C53 C -0.01541(18) 0.75905(9) 0.31145(9) 0.0252(4) Uani 1 1 d .
H53 H -0.0649 0.7332 0.2857 0.030 Uiso 1 1 calc R
C54 C -0.01697(16) 0.76617(8) 0.37484(9) 0.0210(4) Uani 1 1 d .
H54 H -0.0665 0.7443 0.3923 0.025 Uiso 1 1 calc R
C55 C -0.15259(16) 0.65070(9) 0.49296(9) 0.0222(4) Uani 1 1 d .
C56 C -0.21309(17) 0.69710(10) 0.50754(10) 0.0265(4) Uani 1 1 d .
H56 H -0.1762 0.7315 0.5235 0.032 Uiso 1 1 calc R
C57 C -0.32560(19) 0.69416(13) 0.49934(11) 0.0380(6) Uani 1 1 d .
H57 H -0.3651 0.7267 0.5081 0.046 Uiso 1 1 calc R
C58 C -0.3796(2) 0.64402(14) 0.47846(13) 0.0462(7) Uani 1 1 d .
H58 H -0.4566 0.6419 0.4728 0.055 Uiso 1 1 calc R
C59 C -0.3222(2) 0.59690(13) 0.46578(12) 0.0460(7) Uani 1 1 d .
H59 H -0.3596 0.5620 0.4527 0.055 Uiso 1 1 calc R
C60 C -0.2086(2) 0.60012(10) 0.47209(10) 0.0319(5) Uani 1 1 d .
H60 H -0.1700 0.5677 0.4621 0.038 Uiso 1 1 calc R
C61 C 0.03511(17) 0.60141(8) 0.44460(9) 0.0219(4) Uani 1 1 d .
C62 C 0.11372(19) 0.55875(9) 0.46237(10) 0.0294(4) Uani 1 1 d .
H62 H 0.1492 0.5545 0.5058 0.035 Uiso 1 1 calc R
C63 C 0.1414(2) 0.52220(10) 0.41792(11) 0.0354(5) Uani 1 1 d .
H63 H 0.1944 0.4930 0.4312 0.042 Uiso 1 1 calc R
C64 C 0.09155(19) 0.52832(9) 0.35403(10) 0.0290(4) Uani 1 1 d .
H64 H 0.1113 0.5039 0.3235 0.035 Uiso 1 1 calc R
C65 C 0.0133(2) 0.57014(9) 0.33544(10) 0.0296(4) Uani 1 1 d .
H65 H -0.0210 0.5746 0.2919 0.035 Uiso 1 1 calc R
C66 C -0.01577(18) 0.60584(9) 0.38006(10) 0.0268(4) Uani 1 1 d .
H66 H -0.0712 0.6338 0.3666 0.032 Uiso 1 1 calc R
C67 C -0.0278(3) 0.49416(13) 0.16257(15) 0.0544(8) Uani 1 1 d .
H67 H -0.0697 0.5223 0.1780 0.065 Uiso 1 1 calc R
C68 C -0.0035(2) 0.44341(11) 0.19470(13) 0.0390(6) Uani 1 1 d .
H68 H -0.0290 0.4362 0.2318 0.047 Uiso 1 1 calc R
C69 C 0.05826(19) 0.40294(10) 0.17258(12) 0.0341(5) Uani 1 1 d .
H69 H 0.0760 0.3679 0.1949 0.041 Uiso 1 1 calc R
C70 C 0.09466(19) 0.41280(11) 0.11823(13) 0.0383(5) Uani 1 1 d .
H70 H 0.1367 0.3846 0.1031 0.046 Uiso 1 1 calc R
C71 C 0.0693(3) 0.46453(14) 0.08574(14) 0.0528(8) Uani 1 1 d .
H71 H 0.0941 0.4719 0.0484 0.063 Uiso 1 1 calc R
C72 C 0.0074(3) 0.50506(12) 0.10846(16) 0.0625(10) Uani 1 1 d .
H72 H -0.0106 0.5403 0.0866 0.075 Uiso 1 1 calc R
C73 C 0.1495(2) -0.00068(12) 0.32269(14) 0.0449(6) Uani 1 1 d .
H73 H 0.1716 -0.0325 0.3500 0.054 Uiso 1 1 calc R
C74 C 0.0657(2) 0.03427(12) 0.33128(13) 0.0402(6) Uani 1 1 d .
H74 H 0.0309 0.0268 0.3648 0.048 Uiso 1 1 calc R
C75 C 0.0329(2) 0.07973(12) 0.29141(14) 0.0436(6) Uani 1 1 d .
H75 H -0.0247 0.1037 0.2976 0.052 Uiso 1 1 calc R
C76 C 0.0825(3) 0.09097(12) 0.24251(16) 0.0523(7) Uani 1 1 d .
H76 H 0.0585 0.1222 0.2147 0.063 Uiso 1 1 calc R
C77 C 0.1678(3) 0.05632(14) 0.23408(16) 0.0545(8) Uani 1 1 d .
H77 H 0.2029 0.0640 0.2007 0.065 Uiso 1 1 calc R
C78 C 0.2011(2) 0.01054(14) 0.27468(16) 0.0526(7) Uani 1 1 d .
H78 H 0.2597 -0.0131 0.2694 0.063 Uiso 1 1 calc R
Ge Ge 0.004971(16) 0.661097(8) 0.503007(9) 0.01649(5) Uani 1 1 d .
H1 H -0.006(2) 0.7494(12) 0.5802(13) 0.039(7) Uiso 1 1 d .

loop_
_atom_site_aniso_label
_atom_site_aniso_U_11
_atom_site_aniso_U_22
_atom_site_aniso_U_33
_atom_site_aniso_U_23
_atom_site_aniso_U_13
_atom_site_aniso_U_12
Ru 0.01433(6) 0.01213(6) 0.01135(6) -0.00033(4) 0.00282(5) 0.00082(5)
Si 0.0162(2) 0.0135(2) 0.0136(2) -0.00154(16) 0.00191(17) 0.00040(17)
P1 0.0171(2) 0.0154(2) 0.0165(2) 0.00035(16) 0.00742(16) 0.00165(16)
P2 0.0141(2) 0.0170(2) 0.01318(19) 0.00021(15) 0.00383(15) 0.00040(16)
P3 0.0162(2) 0.01354(19) 0.01308(19) 0.00059(15) 0.00248(15) 0.00051(15)
C1 0.0195(8) 0.0160(8) 0.0178(8) 0.0028(6) 0.0037(7) -0.0006(6)
C2 0.0234(10) 0.0215(9) 0.0292(10) -0.0021(8) 0.0025(8) -0.0025(7)
C3 0.0226(10) 0.0282(11) 0.0370(12) 0.0028(9) -0.0014(9) -0.0072(8)
C4 0.0180(9) 0.0324(11) 0.0387(12) 0.0100(9) 0.0069(8) -0.0012(8)
C5 0.0201(9) 0.0253(10) 0.0296(10) 0.0048(8) 0.0106(8) 0.0020(7)
C6 0.0186(8) 0.0186(8) 0.0201(8) 0.0035(7) 0.0069(7) 0.0002(7)
C7 0.0152(8) 0.0227(9) 0.0158(8) -0.0028(6) 0.0022(6) 0.0026(6)
C8 0.0234(10) 0.0273(10) 0.0226(9) -0.0075(8) 0.0030(7) 0.0003(8)
C9 0.0268(10) 0.0419(12) 0.0204(10) -0.0143(9) 0.0034(8) 0.0002(9)
C10 0.0263(10) 0.0510(14) 0.0146(9) -0.0052(8) 0.0052(8) -0.0018(9)
C11 0.0214(9) 0.0357(11) 0.0161(9) -0.0003(8) 0.0055(7) -0.0018(8)
C12 0.0151(8) 0.0237(9) 0.0142(8) -0.0024(6) 0.0022(6) 0.0016(6)
C13 0.0153(8) 0.0162(8) 0.0205(8) -0.0008(6) 0.0042(6) 0.0012(6)
C14 0.0261(10) 0.0167(8) 0.0247(10) -0.0046(7) 0.0025(8) -0.0011(7)
C15 0.0287(10) 0.0154(8) 0.0344(11) -0.0034(8) 0.0054(8) -0.0026(7)
C16 0.0256(10) 0.0148(8) 0.0329(11) 0.0038(7) 0.0062(8) -0.0001(7)
C17 0.0224(9) 0.0180(8) 0.0230(9) 0.0030(7) 0.0037(7) 0.0013(7)
C18 0.0167(8) 0.0141(8) 0.0193(8) 0.0000(6) 0.0057(6) 0.0006(6)
C19 0.0255(9) 0.0186(9) 0.0218(9) 0.0031(7) 0.0120(7) 0.0064(7)
C20 0.0266(10) 0.0288(10) 0.0295(10) 0.0100(8) 0.0130(8) 0.0057(8)
C21 0.0345(12) 0.0426(13) 0.0369(13) 0.0185(10) 0.0225(10) 0.0119(10)
C22 0.0491(15) 0.0502(15) 0.0263(11) 0.0136(10) 0.0232(11) 0.0207(12)
C23 0.0488(14) 0.0368(12) 0.0207(10) 0.0010(9) 0.0124(9) 0.0116(10)
C24 0.0355(11) 0.0252(10) 0.0222(9) 0.0014(8) 0.0121(8) 0.0037(8)
C25 0.0175(8) 0.0172(8) 0.0281(10) 0.0038(7) 0.0104(7) 0.0025(6)
C26 0.0177(9) 0.0232(9) 0.0322(11) 0.0054(8) 0.0059(8) -0.0014(7)
C27 0.0197(10) 0.0321(11) 0.0469(14) 0.0183(10) 0.0034(9) -0.0008(8)
C28 0.0282(11) 0.0232(11) 0.0720(18) 0.0150(11) 0.0193(12) 0.0103(9)
C29 0.0488(15) 0.0210(10) 0.0586(16) 0.0042(10) 0.0284(13) 0.0113(10)
C30 0.0372(12) 0.0215(10) 0.0339(11) 0.0016(8) 0.0166(9) 0.0055(8)
C31 0.0168(8) 0.0200(8) 0.0198(8) 0.0038(7) 0.0071(7) 0.0012(6)
C32 0.0236(9) 0.0288(10) 0.0201(9) 0.0043(8) 0.0038(7) 0.0033(8)
C33 0.0315(11) 0.0369(12) 0.0264(11) 0.0125(9) 0.0023(9) 0.0062(9)
C34 0.0341(12) 0.0257(11) 0.0400(12) 0.0148(9) 0.0112(10) 0.0094(9)
C35 0.0293(11) 0.0197(9) 0.0362(11) 0.0043(8) 0.0118(9) 0.0023(8)
C36 0.0201(9) 0.0226(9) 0.0229(9) 0.0025(7) 0.0055(7) 0.0016(7)
C37 0.0167(8) 0.0242(9) 0.0142(8) 0.0009(6) 0.0046(6) 0.0009(7)
C38 0.0198(9) 0.0253(9) 0.0222(9) -0.0025(7) 0.0048(7) 0.0018(7)
C39 0.0194(9) 0.0358(11) 0.0229(10) -0.0030(8) 0.0064(7) 0.0070(8)
C40 0.0173(9) 0.0386(12) 0.0219(9) 0.0003(8) 0.0056(7) -0.0010(8)
C41 0.0207(9) 0.0285(10) 0.0276(10) 0.0013(8) 0.0080(8) -0.0046(8)
C42 0.0208(9) 0.0230(9) 0.0236(9) -0.0004(7) 0.0081(7) 0.0004(7)
C43 0.0165(8) 0.0139(8) 0.0226(9) 0.0025(6) 0.0039(7) -0.0006(6)
C44 0.0217(9) 0.0203(9) 0.0242(9) 0.0026(7) 0.0064(7) 0.0031(7)
C45 0.0245(10) 0.0228(10) 0.0380(12) 0.0017(8) 0.0138(9) 0.0024(8)
C46 0.0169(9) 0.0236(10) 0.0499(14) 0.0023(9) 0.0073(9) 0.0027(7)
C47 0.0194(10) 0.0279(11) 0.0382(12) 0.0034(9) -0.0044(8) 0.0022(8)
C48 0.0212(9) 0.0211(9) 0.0246(10) 0.0033(7) 0.0004(7) 0.0009(7)
C49 0.0212(9) 0.0170(8) 0.0144(8) 0.0022(6) 0.0039(6) 0.0023(6)
C50 0.0231(9) 0.0232(9) 0.0186(9) 0.0033(7) 0.0054(7) 0.0005(7)
C51 0.0301(11) 0.0289(10) 0.0220(9) 0.0059(8) 0.0109(8) 0.0022(8)
C52 0.0334(11) 0.0326(11) 0.0153(9) 0.0018(8) 0.0067(8) 0.0072(9)
C53 0.0301(10) 0.0265(10) 0.0172(9) -0.0029(7) 0.0017(7) 0.0018(8)
C54 0.0246(9) 0.0203(9) 0.0173(8) 0.0004(7) 0.0032(7) -0.0001(7)
C55 0.0231(9) 0.0272(10) 0.0147(8) 0.0040(7) 0.0009(7) -0.0063(7)
C56 0.0225(10) 0.0360(11) 0.0215(9) 0.0064(8) 0.0060(7) -0.0022(8)
C57 0.0245(11) 0.0617(17) 0.0298(12) 0.0164(11) 0.0104(9) 0.0018(10)
C58 0.0239(11) 0.075(2) 0.0390(14) 0.0175(13) 0.0065(10) -0.0137(12)
C59 0.0453(15) 0.0598(17) 0.0292(12) 0.0102(11) 0.0008(10) -0.0343(13)
C60 0.0396(12) 0.0349(12) 0.0191(10) 0.0039(8) 0.0026(9) -0.0138(9)
C61 0.0273(10) 0.0160(8) 0.0204(9) -0.0025(7) 0.0016(7) -0.0021(7)
C62 0.0414(12) 0.0252(10) 0.0190(9) -0.0012(8) 0.0015(8) 0.0076(9)
C63 0.0484(14) 0.0296(11) 0.0258(11) -0.0011(9) 0.0037(10) 0.0170(10)
C64 0.0416(12) 0.0224(10) 0.0239(10) -0.0043(8) 0.0094(9) 0.0015(9)
C65 0.0430(13) 0.0236(10) 0.0191(9) -0.0014(7) 0.0011(8) 0.0009(9)
C66 0.0335(11) 0.0201(9) 0.0234(10) -0.0018(7) -0.0002(8) 0.0018(8)
C67 0.0542(18) 0.0465(16) 0.0500(17) -0.0169(13) -0.0131(14) 0.0210(13)
C68 0.0298(12) 0.0451(14) 0.0384(13) -0.0114(11) 0.0005(10) -0.0020(10)
C69 0.0295(11) 0.0279(11) 0.0403(13) -0.0003(9) -0.0014(9) -0.0012(9)
C70 0.0266(11) 0.0401(13) 0.0461(14) -0.0081(11) 0.0043(10) -0.0008(10)
C71 0.065(2) 0.0535(17) 0.0342(14) 0.0012(12) 0.0001(13) -0.0168(15)
C72 0.086(3) 0.0319(14) 0.0510(18) 0.0031(12) -0.0212(17) 0.0115(15)
C73 0.0415(14) 0.0369(14) 0.0547(17) 0.0099(12) 0.0080(12) 0.0076(11)
C74 0.0318(12) 0.0456(14) 0.0419(14) -0.0030(11) 0.0062(10) 0.0021(10)
C75 0.0360(13) 0.0376(13) 0.0528(16) -0.0071(12) 0.0012(12) 0.0101(11)
C76 0.0538(17) 0.0355(14) 0.0606(19) 0.0146(13) -0.0006(14) 0.0032(12)
C77 0.0492(17) 0.0603(19) 0.0579(19) 0.0121(15) 0.0201(14) -0.0024(14)
C78 0.0419(15) 0.0512(17) 0.068(2) 0.0044(15) 0.0186(14) 0.0165(13)
Ge 0.01956(9) 0.01416(9) 0.01436(9) -0.00089(6) 0.00110(7) -0.00097(7)

loop_
_atom_type_symbol
_atom_type_description
_atom_type_scat_dispersion_real
_atom_type_scat_dispersion_imag
_atom_type_scat_source
C C 0.0033 0.0016 'International Tables Vol C Tables 4.2.6.8 and 6.1.1.4'
H H 0.0000 0.0000 'International Tables Vol C Tables 4.2.6.8 and 6.1.1.4'
Si Si 0.0817 0.0704 'International Tables Vol C Tables 4.2.6.8 and 6.1.1.4'
P P 0.1023 0.0942 'International Tables Vol C Tables 4.2.6.8 and 6.1.1.4'
Ge Ge 0.1547 1.8001 'International Tables Vol C Tables 4.2.6.8 and 6.1.1.4'
Ru Ru -1.2594 0.8363 'International Tables Vol C Tables 4.2.6.8 and 6.1.1.4'

loop_
_geom_angle_atom_site_label_1
_geom_angle_atom_site_label_2
_geom_angle_atom_site_label_3
_geom_angle
P2 Ru P3 143.404(17)
P2 Ru Si 82.091(18)
P3 Ru Si 81.153(17)
P2 Ru Ge 96.449(14)
P3 Ru Ge 98.178(14)
Si Ru Ge 176.248(14)
P2 Ru P1 106.160(17)
P3 Ru P1 103.304(17)
Si Ru P1 81.734(18)
Ge Ru P1 102.003(14)
P2 Ru H1 71.4(10)
P3 Ru H1 77.5(10)
Si Ru H1 93.6(10)
Ge Ru H1 82.6(10)
P1 Ru H1 175.1(10)
C1 Si C7 105.25(8)
C1 Si C13 101.03(8)
C7 Si C13 115.73(8)
C1 Si Ru 111.75(6)
C7 Si Ru 110.39(6)
C13 Si Ru 112.12(6)
C6 P1 C19 102.16(9)
C6 P1 C25 97.44(9)
C19 P1 C25 99.82(8)
C6 P1 Ru 112.40(6)
C19 P1 Ru 118.63(6)
C25 P1 Ru 122.67(6)
C12 P2 C31 103.98(9)
C12 P2 C37 100.02(8)
C31 P2 C37 101.90(8)
C12 P2 Ru 113.00(6)
C31 P2 Ru 122.05(6)
C37 P2 Ru 113.11(6)
C49 P3 C18 106.30(8)
C49 P3 C43 102.36(8)
C18 P3 C43 95.05(8)
C49 P3 Ru 119.32(6)
C18 P3 Ru 114.43(6)
C43 P3 Ru 116.07(6)
C6 C1 C2 118.47(17)
C6 C1 Si 116.64(14)
C2 C1 Si 124.88(15)
C3 C2 C1 121.3(2)
C3 C2 H2 119.4
C1 C2 H2 119.4
C2 C3 C4 119.4(2)
C2 C3 H3 120.3
C4 C3 H3 120.3
C5 C4 C3 120.35(19)
C5 C4 H4 119.8
C3 C4 H4 119.8
C4 C5 C6 120.18(19)
C4 C5 H5 119.9
C6 C5 H5 119.9
C1 C6 C5 120.05(18)
C1 C6 P1 117.15(14)
C5 C6 P1 122.79(15)
C12 C7 C8 117.61(17)
C12 C7 Si 115.02(13)
C8 C7 Si 127.33(15)
C9 C8 C7 121.2(2)
C9 C8 H8 119.4
C7 C8 H8 119.4
C10 C9 C8 120.36(19)
C10 C9 H9 119.8
C8 C9 H9 119.8
C9 C10 C11 119.65(19)
C9 C10 H10 120.2
C11 C10 H10 120.2
C10 C11 C12 120.4(2)
C10 C11 H11 119.8
C12 C11 H11 119.8
C11 C12 C7 120.76(17)
C11 C12 P2 121.99(15)
C7 C12 P2 117.19(13)
C14 C13 C18 117.73(17)
C14 C13 Si 126.99(14)
C18 C13 Si 114.66(13)
C15 C14 C13 121.26(18)
C15 C14 H14 119.4
C13 C14 H14 119.4
C16 C15 C14 120.22(18)
C16 C15 H15 119.9
C14 C15 H15 119.9
C15 C16 C17 120.07(18)
C15 C16 H16 120.0
C17 C16 H16 120.0
C16 C17 C18 119.83(18)
C16 C17 H17 120.1
C18 C17 H17 120.1
C17 C18 C13 120.82(16)
C17 C18 P3 123.31(14)
C13 C18 P3 115.38(13)
C24 C19 C20 118.28(18)
C24 C19 P1 117.59(15)
C20 C19 P1 124.07(16)
C21 C20 C19 120.3(2)
C21 C20 H20 119.8
C19 C20 H20 119.8
C22 C21 C20 120.5(2)
C22 C21 H21 119.7
C20 C21 H21 119.7
C21 C22 C23 120.0(2)
C21 C22 H22 120.0
C23 C22 H22 120.0
C22 C23 C24 119.8(2)
C22 C23 H23 120.1
C24 C23 H23 120.1
C23 C24 C19 120.8(2)
C23 C24 H24 119.6
C19 C24 H24 119.6
C30 C25 C26 118.62(18)
C30 C25 P1 123.15(16)
C26 C25 P1 118.23(15)
C27 C26 C25 120.6(2)
C27 C26 H26 119.7
C25 C26 H26 119.7
C28 C27 C26 120.2(2)
C28 C27 H27 119.9
C26 C27 H27 119.9
C29 C28 C27 119.7(2)
C29 C28 H28 120.2
C27 C28 H28 120.2
C28 C29 C30 120.7(2)
C28 C29 H29 119.6
C30 C29 H29 119.6
C25 C30 C29 120.2(2)
C25 C30 H30 119.9
C29 C30 H30 119.9
C36 C31 C32 118.03(18)
C36 C31 P2 118.50(14)
C32 C31 P2 123.45(15)
C33 C32 C31 120.4(2)
C33 C32 H32 119.8
C31 C32 H32 119.8
C34 C33 C32 120.6(2)
C34 C33 H33 119.7
C32 C33 H33 119.7
C35 C34 C33 119.5(2)
C35 C34 H34 120.2
C33 C34 H34 120.2
C34 C35 C36 120.1(2)
C34 C35 H35 120.0
C36 C35 H35 120.0
C35 C36 C31 121.23(19)
C35 C36 H36 119.4
C31 C36 H36 119.4
C42 C37 C38 117.64(17)
C42 C37 P2 123.09(14)
C38 C37 P2 119.04(15)
C39 C38 C37 121.06(19)
C39 C38 H38 119.5
C37 C38 H38 119.5
C40 C39 C38 120.37(19)
C40 C39 H39 119.8
C38 C39 H39 119.8
C41 C40 C39 119.27(19)
C41 C40 H40 120.4
C39 C40 H40 120.4
C40 C41 C42 120.54(19)
C40 C41 H41 119.7
C42 C41 H41 119.7
C37 C42 C41 121.10(18)
C37 C42 H42 119.4
C41 C42 H42 119.4
C48 C43 C44 117.93(18)
C48 C43 P3 124.79(15)
C44 C43 P3 117.13(14)
C45 C44 C43 121.19(19)
C45 C44 H44 119.4
C43 C44 H44 119.4
C44 C45 C46 119.9(2)
C44 C45 H45 120.0
C46 C45 H45 120.0
C47 C46 C45 119.62(19)
C47 C46 H46 120.2
C45 C46 H46 120.2
C46 C47 C48 120.4(2)
C46 C47 H47 119.8
C48 C47 H47 119.8
C43 C48 C47 120.9(2)
C43 C48 H48 119.6
C47 C48 H48 119.6
C50 C49 C54 118.39(17)
C50 C49 P3 123.31(14)
C54 C49 P3 118.17(14)
C51 C50 C49 120.37(19)
C51 C50 H50 119.8
C49 C50 H50 119.8
C52 C51 C50 120.66(19)
C52 C51 H51 119.7
C50 C51 H51 119.7
C51 C52 C53 119.51(18)
C51 C52 H52 120.2
C53 C52 H52 120.2
C52 C53 C54 120.08(19)
C52 C53 H53 120.0
C54 C53 H53 120.0
C53 C54 C49 120.94(18)
C53 C54 H54 119.5
C49 C54 H54 119.5
C60 C55 C56 117.7(2)
C60 C55 Ge 124.30(17)
C56 C55 Ge 117.99(15)
C57 C56 C55 121.7(2)
C57 C56 H56 119.1
C55 C56 H56 119.1
C58 C57 C56 119.7(3)
C58 C57 H57 120.1
C56 C57 H57 120.1
C57 C58 C59 120.1(2)
C57 C58 H58 120.0
C59 C58 H58 120.0
C58 C59 C60 120.5(2)
C58 C59 H59 119.8
C60 C59 H59 119.8
C55 C60 C59 120.2(2)
C55 C60 H60 119.9
C59 C60 H60 119.9
C62 C61 C66 117.34(18)
C62 C61 Ge 123.67(15)
C66 C61 Ge 118.55(15)
C63 C62 C61 121.43(19)
C63 C62 H62 119.3
C61 C62 H62 119.3
C64 C63 C62 120.1(2)
C64 C63 H63 119.9
C62 C63 H63 119.9
C65 C64 C63 119.4(2)
C65 C64 H64 120.3
C63 C64 H64 120.3
C64 C65 C66 120.4(2)
C64 C65 H65 119.8
C66 C65 H65 119.8
C65 C66 C61 121.3(2)
C65 C66 H66 119.3
C61 C66 H66 119.3
C68 C67 C72 121.1(3)
C68 C67 H67 119.4
C72 C67 H67 119.4
C67 C68 C69 119.4(3)
C67 C68 H68 120.3
C69 C68 H68 120.3
C68 C69 C70 120.7(2)
C68 C69 H69 119.7
C70 C69 H69 119.7
C69 C70 C71 119.5(3)
C69 C70 H70 120.2
C71 C70 H70 120.2
C72 C71 C70 119.4(3)
C72 C71 H71 120.3
C70 C71 H71 120.3
C67 C72 C71 119.9(3)
C67 C72 H72 120.0
C71 C72 H72 120.0
C78 C73 C74 120.1(3)
C78 C73 H73 120.0
C74 C73 H73 120.0
C75 C74 C73 119.9(3)
C75 C74 H74 120.0
C73 C74 H74 120.0
C74 C75 C76 120.7(3)
C74 C75 H75 119.7
C76 C75 H75 119.7
C75 C76 C77 119.6(3)
C75 C76 H76 120.2
C77 C76 H76 120.2
C78 C77 C76 119.5(3)
C78 C77 H77 120.2
C76 C77 H77 120.2
C73 C78 C77 120.1(3)
C73 C78 H78 119.9
C77 C78 H78 119.9
C55 Ge C61 100.49(8)
C55 Ge Ru 124.66(6)
C61 Ge Ru 134.62(6)

loop_
_geom_bond_atom_site_label_1
_geom_bond_atom_site_label_2
_geom_bond_distance
Ru P2 2.2955(5)
Ru P3 2.3136(5)
Ru Si 2.3496(5)
Ru Ge 2.3579(3)
Ru P1 2.3709(5)
Ru H1 1.61(3)
Si C1 1.8938(19)
Si C7 1.8941(19)
Si C13 1.8960(19)
P1 C6 1.847(2)
P1 C19 1.8489(19)
P1 C25 1.8529(19)
P2 C12 1.8407(19)
P2 C31 1.8505(19)
P2 C37 1.8549(19)
P3 C49 1.8395(18)
P3 C18 1.8464(18)
P3 C43 1.8578(19)
C1 C6 1.396(3)
C1 C2 1.409(3)
C2 C3 1.389(3)
C2 H2 0.9500
C3 C4 1.391(3)
C3 H3 0.9500
C4 C5 1.384(3)
C4 H4 0.9500
C5 C6 1.408(3)
C5 H5 0.9500
C7 C12 1.405(3)
C7 C8 1.410(3)
C8 C9 1.391(3)
C8 H8 0.9500
C9 C10 1.387(3)
C9 H9 0.9500
C10 C11 1.388(3)
C10 H10 0.9500
C11 C12 1.404(3)
C11 H11 0.9500
C13 C14 1.406(3)
C13 C18 1.409(3)
C14 C15 1.390(3)
C14 H14 0.9500
C15 C16 1.388(3)
C15 H15 0.9500
C16 C17 1.390(3)
C16 H16 0.9500
C17 C18 1.405(2)
C17 H17 0.9500
C19 C24 1.400(3)
C19 C20 1.401(3)
C20 C21 1.392(3)
C20 H20 0.9500
C21 C22 1.377(4)
C21 H21 0.9500
C22 C23 1.388(4)
C22 H22 0.9500
C23 C24 1.392(3)
C23 H23 0.9500
C24 H24 0.9500
C25 C30 1.396(3)
C25 C26 1.402(3)
C26 C27 1.394(3)
C26 H26 0.9500
C27 C28 1.387(4)
C27 H27 0.9500
C28 C29 1.378(4)
C28 H28 0.9500
C29 C30 1.398(3)
C29 H29 0.9500
C30 H30 0.9500
C31 C36 1.396(3)
C31 C32 1.403(3)
C32 C33 1.394(3)
C32 H32 0.9500
C33 C34 1.387(3)
C33 H33 0.9500
C34 C35 1.382(3)
C34 H34 0.9500
C35 C36 1.395(3)
C35 H35 0.9500
C36 H36 0.9500
C37 C42 1.394(3)
C37 C38 1.403(3)
C38 C39 1.391(3)
C38 H38 0.9500
C39 C40 1.388(3)
C39 H39 0.9500
C40 C41 1.380(3)
C40 H40 0.9500
C41 C42 1.396(3)
C41 H41 0.9500
C42 H42 0.9500
C43 C48 1.396(3)
C43 C44 1.406(3)
C44 C45 1.388(3)
C44 H44 0.9500
C45 C46 1.397(3)
C45 H45 0.9500
C46 C47 1.381(3)
C46 H46 0.9500
C47 C48 1.396(3)
C47 H47 0.9500
C48 H48 0.9500
C49 C50 1.397(3)
C49 C54 1.402(3)
C50 C51 1.395(3)
C50 H50 0.9500
C51 C52 1.387(3)
C51 H51 0.9500
C52 C53 1.389(3)
C52 H52 0.9500
C53 C54 1.392(3)
C53 H53 0.9500
C54 H54 0.9500
C55 C60 1.394(3)
C55 C56 1.401(3)
C55 Ge 1.961(2)
C56 C57 1.389(3)
C56 H56 0.9500
C57 C58 1.375(4)
C57 H57 0.9500
C58 C59 1.377(4)
C58 H58 0.9500
C59 C60 1.408(4)
C59 H59 0.9500
C60 H60 0.9500
C61 C62 1.393(3)
C61 C66 1.403(3)
C61 Ge 1.9782(19)
C62 C63 1.391(3)
C62 H62 0.9500
C63 C64 1.391(3)
C63 H63 0.9500
C64 C65 1.379(3)
C64 H64 0.9500
C65 C66 1.389(3)
C65 H65 0.9500
C66 H66 0.9500
C67 C68 1.371(4)
C67 C72 1.373(5)
C67 H67 0.9500
C68 C69 1.378(3)
C68 H68 0.9500
C69 C70 1.382(4)
C69 H69 0.9500
C70 C71 1.396(4)
C70 H70 0.9500
C71 C72 1.387(5)
C71 H71 0.9500
C72 H72 0.9500
C73 C78 1.376(4)
C73 C74 1.380(4)
C73 H73 0.9500
C74 C75 1.370(4)
C74 H74 0.9500
C75 C76 1.377(4)
C75 H75 0.9500
C76 C77 1.390(4)
C76 H76 0.9500
C77 C78 1.386(4)
C77 H77 0.9500
C78 H78 0.9500
